data_4064863
loop_
_publ_author_name
'Weismann, Daniel'
'Saurenz, Dirk'
'Boese, Roland'
'Bl\"aser, Dieter'
'Wolmersh\"auser, Gotthelf'
'Sun, Yu'
'Sitzmann, Helmut'

_publ_section_title
;
 Cyclopentadiene Alkylation and Nickel Complexes with Tri-, Tetra-, or
 Pentaisopropylcyclopentadienide or an Even Bulkier Lithium
 Alkylcyclopentadienide
;
_journal_issue 23
_journal_name_full Organometallics
_journal_page_first 6351
_journal_paper_doi 10.1021/om200372j
_journal_volume 30
_journal_year 2011
_chemical_formula_sum 'C42 H67 Ni2 O2'
_chemical_formula_weight 721.38
_chemical_name_systematic
; 
 ? 
;
_space_group_IT_number 2
_symmetry_cell_setting triclinic
_symmetry_space_group_name_Hall '-P 1'
_symmetry_space_group_name_H-M 'P -1'
_atom_sites_solution_hydrogens geom
_atom_sites_solution_primary direct
_atom_sites_solution_secondary difmap
_audit_creation_method SHELXL-97
_cell_angle_alpha 74.631(10)
_cell_angle_beta 87.691(10)
_cell_angle_gamma 76.631(10)
_cell_formula_units_Z 2
_cell_length_a 10.0100(9)
_cell_length_b 12.6008(11)
_cell_length_c 17.1516(15)
_cell_measurement_reflns_used 8000
_cell_measurement_temperature 293(2)
_cell_measurement_theta_max 26.05
_cell_measurement_theta_min 2.05
_cell_volume 2029.0(3)
_computing_cell_refinement 'Stoe IPDS V2.63'
_computing_data_collection 'Stoe IPDS V2.63'
_computing_data_reduction 'Stoe IPDS V2.63'
_computing_molecular_graphics 'Siemens SHELXTL'
_computing_publication_material 'Siemens SHELXTL'
_computing_structure_refinement 'SHELXL-97 (Sheldrick, 1997)'
_computing_structure_solution 'SIR92 (Giacovazzo et al., 1993)'
_diffrn_ambient_temperature 293(2)
_diffrn_measured_fraction_theta_full 0.937
_diffrn_measured_fraction_theta_max 0.937
_diffrn_measurement_device 'Stoe IPDS'
_diffrn_measurement_method 'Phi- Rotation'
_diffrn_radiation_monochromator graphite
_diffrn_radiation_source 'fine-focus sealed tube'
_diffrn_radiation_type MoK\a
_diffrn_radiation_wavelength 0.71073
_diffrn_reflns_av_R_equivalents 0.0551
_diffrn_reflns_av_sigmaI/netI 0.0505
_diffrn_reflns_limit_h_max 12
_diffrn_reflns_limit_h_min -12
_diffrn_reflns_limit_k_max 15
_diffrn_reflns_limit_k_min -15
_diffrn_reflns_limit_l_max 21
_diffrn_reflns_limit_l_min -21
_diffrn_reflns_number 29318
_diffrn_reflns_theta_full 26.02
_diffrn_reflns_theta_max 26.02
_diffrn_reflns_theta_min 2.61
_exptl_absorpt_coefficient_mu 0.959
_exptl_absorpt_correction_T_max 0.89363
_exptl_absorpt_correction_T_min 0.73021
_exptl_absorpt_correction_type 'analytical (ABST/PLATON 98)'
_exptl_crystal_colour orange
_exptl_crystal_density_diffrn 1.181
_exptl_crystal_density_method 'not measured'
_exptl_crystal_description 'transparent plate'
_exptl_crystal_F_000 782
_exptl_crystal_size_max 0.48
_exptl_crystal_size_mid 0.32
_exptl_crystal_size_min 0.12
_refine_diff_density_max 0.551
_refine_diff_density_min -0.389
_refine_diff_density_rms 0.047
_refine_ls_extinction_method none
_refine_ls_goodness_of_fit_ref 0.882
_refine_ls_hydrogen_treatment mixed
_refine_ls_matrix_type full
_refine_ls_number_parameters 443
_refine_ls_number_reflns 7483
_refine_ls_number_restraints 24
_refine_ls_restrained_S_all 0.882
_refine_ls_R_factor_all 0.0689
_refine_ls_R_factor_gt 0.0401
_refine_ls_shift/su_max 0.032
_refine_ls_shift/su_mean 0.001
_refine_ls_structure_factor_coef Fsqd
_refine_ls_weighting_details 'w=1/[\s^2^(Fo^2^)+(0.0600P)^2^+0.0000P] where P=(Fo^2^+2Fc^2^)/3'
_refine_ls_weighting_scheme calc
_refine_ls_wR_factor_gt 0.0937
_refine_ls_wR_factor_ref 0.1032
_reflns_number_gt 4792
_reflns_number_total 7483
_reflns_threshold_expression >2sigma(I)
_cod_data_source_file om200372j_si_004.cif
_cod_data_source_block 2008
_cod_depositor_comments
;
The following automatic conversions were performed:

'_symmetry_cell_setting' value 'Triclinic' changed to 'triclinic'
according to /home/saulius/struct/CIF-dictionaries/cif_core.dic
dictionary named 'cif_core.dic' version 2.4.1 from 2010-06-29.

Automatic conversion script
Id: cif_fix_values 1715 2011-07-08 13:25:40Z adriana 

The following automatic conversions were performed:

'_refine_ls_weighting_scheme' value 'calc
w=1/[\s^2^(Fo^2^)+(0.0600P)^2^+0.0000P] where P=(Fo^2^+2Fc^2^)/3' was
changed to 'calc'. New tag '_refine_ls_weighting_details' was
created. The value of the new tag was set to
'w=1/[\s^2^(Fo^2^)+(0.0600P)^2^+0.0000P] where P=(Fo^2^+2Fc^2^)/3'.

Automatic conversion script
Id: cif_fix_values 3143 2015-03-26 13:38:13Z robertas 
;
_cod_original_sg_symbol_H-M P-1
_cod_database_code 4064863

loop_
_symmetry_equiv_pos_as_xyz
'x, y, z'
'-x, -y, -z'

loop_
_atom_site_label
_atom_site_type_symbol
_atom_site_fract_x
_atom_site_fract_y
_atom_site_fract_z
_atom_site_U_iso_or_equiv
_atom_site_adp_type
_atom_site_occupancy
_atom_site_calc_flag
_atom_site_refinement_flags
_atom_site_disorder_assembly
_atom_site_disorder_group
Ni1 Ni 0.77132(4) 0.44749(3) 0.75594(2) 0.05164(12) Uani 1 d D . .
Ni2 Ni 0.69818(4) 0.70263(3) 0.74925(2) 0.05697(12) Uani 1 d D . .
O1 O 0.6216(2) 0.58509(16) 0.72119(13) 0.0592(5) Uani 1 d U . .
O2 O 0.814(3) 0.5605(11) 0.8013(18) 0.048(7) Uani 0.19(4) d PDU A 1
O3 O 0.8504(9) 0.5700(4) 0.7678(12) 0.085(3) Uani 0.81(4) d PDU A 2
C1 C 0.6984(3) 0.2923(2) 0.76729(18) 0.0512(7) Uani 1 d . . .
C2 C 0.7785(3) 0.2804(2) 0.83744(17) 0.0515(6) Uani 1 d . . .
C3 C 0.9171(3) 0.2866(2) 0.81286(19) 0.0542(7) Uani 1 d . . .
C4 C 0.9193(3) 0.3065(2) 0.72685(18) 0.0535(7) Uani 1 d . . .
C5 C 0.7847(3) 0.3110(2) 0.69964(18) 0.0529(7) Uani 1 d . . .
H5 H 0.7577 0.3241 0.6460 0.063 Uiso 1 calc R . .
C6 C 0.5742(4) 0.8733(2) 0.7020(2) 0.0707(9) Uani 1 d . . .
C7 C 0.7206(4) 0.8736(2) 0.6932(2) 0.0653(8) Uani 1 d . . .
C8 C 0.7765(3) 0.8405(2) 0.7743(2) 0.0581(7) Uani 1 d . . .
C9 C 0.6713(4) 0.8177(3) 0.8281(2) 0.0655(8) Uani 1 d . . .
C10 C 0.5520(4) 0.8374(3) 0.7844(2) 0.0703(9) Uani 1 d . . .
H10 H 0.4679 0.8281 0.8068 0.084 Uiso 1 calc R . .
C11 C 0.5535(3) 0.2770(2) 0.7648(2) 0.0581(7) Uani 1 d . . .
H11 H 0.4963 0.3226 0.7973 0.070 Uiso 1 calc R . .
C12 C 0.4908(3) 0.3139(3) 0.6798(2) 0.0712(9) Uani 1 d . . .
H12A H 0.4925 0.3915 0.6556 0.107 Uiso 1 calc R . .
H12B H 0.3975 0.3058 0.6823 0.107 Uiso 1 calc R . .
H12C H 0.5428 0.2675 0.6477 0.107 Uiso 1 calc R . .
C13 C 0.5507(4) 0.1526(3) 0.8023(2) 0.0777(10) Uani 1 d . . .
H13A H 0.6075 0.1064 0.7717 0.117 Uiso 1 calc R . .
H13B H 0.4581 0.1437 0.8014 0.117 Uiso 1 calc R . .
H13C H 0.5848 0.1298 0.8571 0.117 Uiso 1 calc R . .
C20 C 0.5029(3) 0.5974(2) 0.6806(2) 0.0566(7) Uani 1 d . . .
C21 C 0.7251(4) 0.2620(3) 0.92244(19) 0.0647(8) Uani 1 d . . .
H21 H 0.6271 0.2644 0.9175 0.078 Uiso 1 calc R . .
C22 C 0.7325(5) 0.3553(3) 0.9622(2) 0.0861(11) Uani 1 d . . .
H22A H 0.8266 0.3588 0.9665 0.129 Uiso 1 calc R . .
H22B H 0.6944 0.3395 1.0151 0.129 Uiso 1 calc R . .
H22C H 0.6812 0.4265 0.9298 0.129 Uiso 1 calc R . .
C23 C 0.7896(4) 0.1437(3) 0.9767(2) 0.0841(11) Uani 1 d . . .
H23A H 0.7759 0.0872 0.9517 0.126 Uiso 1 calc R . .
H23B H 0.7468 0.1337 1.0285 0.126 Uiso 1 calc R . .
H23C H 0.8862 0.1367 0.9838 0.126 Uiso 1 calc R . .
C30 C 0.5012(3) 0.6224(3) 0.5963(2) 0.0629(8) Uani 1 d . . .
C31 C 1.0381(3) 0.2650(3) 0.8687(2) 0.0678(8) Uani 1 d . . .
H31 H 1.0016 0.2572 0.9233 0.081 Uiso 1 calc R . .
C32 C 1.1161(4) 0.3593(3) 0.8539(3) 0.0976(14) Uani 1 d . . .
H32A H 1.1390 0.3801 0.7979 0.146 Uiso 1 calc R . .
H32B H 1.1988 0.3332 0.8866 0.146 Uiso 1 calc R . .
H32C H 1.0595 0.4239 0.8680 0.146 Uiso 1 calc R . .
C33 C 1.1369(4) 0.1519(3) 0.8698(3) 0.0986(14) Uani 1 d . . .
H33A H 1.0889 0.0921 0.8864 0.148 Uiso 1 calc R . .
H33B H 1.2118 0.1386 0.9070 0.148 Uiso 1 calc R . .
H33C H 1.1718 0.1540 0.8166 0.148 Uiso 1 calc R . .
C40 C 0.3788(4) 0.6349(3) 0.5566(2) 0.0783(10) Uani 1 d . . .
H40 H 0.3759 0.6530 0.5004 0.094 Uiso 1 calc R . .
C41 C 1.0389(3) 0.3153(3) 0.6713(2) 0.0690(8) Uani 1 d . . .
H41 H 1.1193 0.3099 0.7042 0.083 Uiso 1 calc R . .
C42 C 1.0155(5) 0.4261(4) 0.6070(3) 0.1125(17) Uani 1 d . . .
H42A H 0.9399 0.4318 0.5723 0.169 Uiso 1 calc R . .
H42B H 1.0968 0.4297 0.5757 0.169 Uiso 1 calc R . .
H42C H 0.9951 0.4875 0.6322 0.169 Uiso 1 calc R . .
C43 C 1.0706(6) 0.2167(4) 0.6325(4) 0.128(2) Uani 1 d . . .
H43A H 1.0736 0.1473 0.6734 0.192 Uiso 1 calc R . .
H43B H 1.1579 0.2137 0.6068 0.192 Uiso 1 calc R . .
H43C H 1.0003 0.2271 0.5929 0.192 Uiso 1 calc R . .
C50 C 0.2607(4) 0.6211(3) 0.5987(3) 0.0838(11) Uani 1 d . . .
H50 H 0.1796 0.6285 0.5711 0.101 Uiso 1 calc R . .
C60 C 0.2641(3) 0.5965(3) 0.6814(3) 0.0757(9) Uani 1 d . . .
H60 H 0.1841 0.5884 0.7094 0.091 Uiso 1 calc R . .
C61 C 0.4646(4) 0.9175(3) 0.6352(2) 0.0814(10) Uani 1 d . . .
H61 H 0.4976 0.8825 0.5913 0.098 Uiso 1 calc R . .
C62 C 0.3289(4) 0.8896(3) 0.6607(3) 0.0960(13) Uani 1 d . . .
H62A H 0.3405 0.8090 0.6782 0.144 Uiso 1 calc R . .
H62B H 0.2647 0.9200 0.6159 0.144 Uiso 1 calc R . .
H62C H 0.2947 0.9219 0.7045 0.144 Uiso 1 calc R . .
C63 C 0.4443(5) 1.0461(3) 0.6012(3) 0.1035(14) Uani 1 d . . .
H63A H 0.4180 1.0825 0.6439 0.155 Uiso 1 calc R . .
H63B H 0.3736 1.0730 0.5598 0.155 Uiso 1 calc R . .
H63C H 0.5287 1.0631 0.5786 0.155 Uiso 1 calc R . .
C70 C 0.3839(3) 0.5834(3) 0.7245(2) 0.0624(8) Uani 1 d . . .
C71 C 0.7865(5) 0.9075(3) 0.6135(2) 0.0872(11) Uani 1 d . . .
H71 H 0.7151 0.9201 0.5725 0.105 Uiso 1 calc R . .
C72 C 0.9055(4) 0.8168(4) 0.5953(3) 0.0961(13) Uani 1 d . . .
H72A H 0.9798 0.8018 0.6333 0.144 Uiso 1 calc R . .
H72B H 0.9364 0.8432 0.5414 0.144 Uiso 1 calc R . .
H72C H 0.8749 0.7487 0.5999 0.144 Uiso 1 calc R . .
C73 C 0.8282(6) 1.0218(4) 0.5996(3) 0.1088(15) Uani 1 d . . .
H73A H 0.7507 1.0781 0.6084 0.163 Uiso 1 calc R . .
H73B H 0.8584 1.0445 0.5452 0.163 Uiso 1 calc R . .
H73C H 0.9015 1.0136 0.6367 0.163 Uiso 1 calc R . .
C80 C 0.3869(4) 0.5583(3) 0.8148(2) 0.0774(9) Uani 1 d . . .
H80A H 0.3001 0.5444 0.8352 0.116 Uiso 1 calc R . .
H80B H 0.4039 0.6217 0.8305 0.116 Uiso 1 calc R . .
H80C H 0.4585 0.4926 0.8366 0.116 Uiso 1 calc R . .
C81 C 0.9227(4) 0.8439(3) 0.7931(3) 0.0858(11) Uani 1 d . . .
H81 H 0.9669 0.8616 0.7407 0.103 Uiso 1 calc R . .
C82 C 1.0111(4) 0.7325(4) 0.8420(3) 0.0976(13) Uani 1 d . . .
H82A H 0.9757 0.7133 0.8955 0.146 Uiso 1 calc R . .
H82B H 1.1039 0.7399 0.8453 0.146 Uiso 1 calc R . .
H82C H 1.0093 0.6739 0.8162 0.146 Uiso 1 calc R . .
C83 C 0.9253(4) 0.9398(4) 0.8301(3) 0.1017(14) Uani 1 d . . .
H83A H 0.8749 1.0097 0.7957 0.153 Uiso 1 calc R . .
H83B H 1.0187 0.9443 0.8360 0.153 Uiso 1 calc R . .
H83C H 0.8841 0.9264 0.8823 0.153 Uiso 1 calc R . .
C90 C 0.6303(4) 0.6359(3) 0.5503(2) 0.0837(10) Uani 1 d . . .
H90A H 0.6114 0.6518 0.4934 0.126 Uiso 1 calc R . .
H90B H 0.6999 0.5674 0.5671 0.126 Uiso 1 calc R . .
H90C H 0.6617 0.6972 0.5610 0.126 Uiso 1 calc R . .
C91 C 0.6815(5) 0.7807(3) 0.9212(2) 0.0812(10) Uani 1 d . . .
H91 H 0.7758 0.7762 0.9375 0.097 Uiso 1 calc R . .
C92 C 0.6517(7) 0.6654(4) 0.9528(3) 0.1196(18) Uani 1 d . . .
H92A H 0.5643 0.6655 0.9316 0.179 Uiso 1 calc R . .
H92B H 0.6497 0.6467 1.0108 0.179 Uiso 1 calc R . .
H92C H 0.7222 0.6104 0.9361 0.179 Uiso 1 calc R . .
C93 C 0.5866(5) 0.8680(4) 0.9552(3) 0.0971(13) Uani 1 d . . .
H93A H 0.4947 0.8794 0.9353 0.146 Uiso 1 calc R . .
H93B H 0.6157 0.9380 0.9388 0.146 Uiso 1 calc R . .
H93C H 0.5889 0.8423 1.0132 0.146 Uiso 1 calc R . .

loop_
_atom_site_aniso_label
_atom_site_aniso_U_11
_atom_site_aniso_U_22
_atom_site_aniso_U_33
_atom_site_aniso_U_23
_atom_site_aniso_U_13
_atom_site_aniso_U_12
Ni1 0.0514(2) 0.0470(2) 0.0555(2) -0.01062(16) -0.00207(17) -0.01206(16)
Ni2 0.0556(2) 0.0490(2) 0.0663(3) -0.01511(18) -0.00597(19) -0.01096(16)
O1 0.0522(11) 0.0535(11) 0.0738(14) -0.0203(10) -0.0106(11) -0.0096(9)
O2 0.037(10) 0.061(7) 0.053(12) -0.023(6) -0.024(6) -0.012(5)
O3 0.057(2) 0.0581(19) 0.143(7) -0.031(3) -0.012(4) -0.0109(16)
C1 0.0508(15) 0.0481(14) 0.0569(17) -0.0130(12) 0.0040(14) -0.0169(12)
C2 0.0561(16) 0.0455(13) 0.0509(16) -0.0065(11) -0.0015(13) -0.0142(12)
C3 0.0492(15) 0.0494(14) 0.0621(18) -0.0088(13) -0.0037(14) -0.0138(12)
C4 0.0476(15) 0.0534(15) 0.0590(17) -0.0115(13) 0.0028(14) -0.0144(12)
C5 0.0536(16) 0.0557(15) 0.0512(16) -0.0152(12) 0.0013(14) -0.0149(12)
C6 0.073(2) 0.0473(15) 0.090(3) -0.0210(16) -0.0313(19) -0.0017(14)
C7 0.089(2) 0.0527(16) 0.0574(19) -0.0159(13) 0.0103(17) -0.0216(15)
C8 0.0556(17) 0.0579(16) 0.0655(19) -0.0237(14) -0.0039(15) -0.0130(13)
C9 0.076(2) 0.0556(16) 0.065(2) -0.0181(14) 0.0069(18) -0.0135(15)
C10 0.066(2) 0.0604(18) 0.086(3) -0.0227(17) 0.0120(19) -0.0144(15)
C11 0.0510(16) 0.0619(16) 0.0659(19) -0.0211(14) 0.0034(14) -0.0171(13)
C12 0.0578(18) 0.074(2) 0.085(2) -0.0210(17) -0.0073(17) -0.0199(15)
C13 0.073(2) 0.079(2) 0.088(3) -0.0132(18) 0.0016(19) -0.0399(18)
C20 0.0509(16) 0.0511(15) 0.0689(19) -0.0173(13) -0.0076(15) -0.0107(12)
C21 0.070(2) 0.0696(18) 0.0527(17) -0.0106(14) 0.0032(15) -0.0194(15)
C22 0.105(3) 0.093(3) 0.067(2) -0.0304(19) 0.006(2) -0.027(2)
C23 0.099(3) 0.082(2) 0.062(2) 0.0029(17) 0.003(2) -0.027(2)
C30 0.0576(17) 0.0657(18) 0.065(2) -0.0135(15) -0.0025(16) -0.0160(14)
C31 0.0643(19) 0.0618(17) 0.073(2) -0.0036(15) -0.0150(17) -0.0193(15)
C32 0.089(3) 0.083(2) 0.120(4) -0.004(2) -0.037(3) -0.038(2)
C33 0.075(2) 0.077(2) 0.130(4) -0.006(2) -0.035(2) -0.0080(19)
C40 0.072(2) 0.093(2) 0.069(2) -0.0153(19) -0.0101(18) -0.0225(19)
C41 0.0513(17) 0.080(2) 0.077(2) -0.0211(17) 0.0126(16) -0.0187(15)
C42 0.090(3) 0.116(3) 0.108(3) 0.010(3) 0.034(3) -0.030(3)
C43 0.116(4) 0.128(4) 0.161(5) -0.076(4) 0.075(4) -0.039(3)
C50 0.058(2) 0.100(3) 0.092(3) -0.020(2) -0.019(2) -0.0173(18)
C60 0.0501(18) 0.086(2) 0.092(3) -0.022(2) 0.0023(18) -0.0192(16)
C61 0.084(2) 0.072(2) 0.083(2) -0.0203(18) -0.017(2) -0.0051(18)
C62 0.063(2) 0.080(2) 0.138(4) -0.019(2) -0.025(2) -0.0084(18)
C63 0.109(3) 0.084(3) 0.102(3) -0.009(2) -0.026(3) -0.005(2)
C70 0.0555(17) 0.0593(16) 0.072(2) -0.0167(15) 0.0028(16) -0.0127(13)
C71 0.102(3) 0.087(2) 0.075(2) -0.020(2) 0.016(2) -0.030(2)
C72 0.082(3) 0.118(3) 0.099(3) -0.045(3) 0.025(2) -0.027(2)
C73 0.134(4) 0.097(3) 0.097(3) -0.009(2) 0.026(3) -0.053(3)
C80 0.077(2) 0.084(2) 0.073(2) -0.0196(18) 0.0104(19) -0.0222(18)
C81 0.071(2) 0.084(2) 0.112(3) -0.042(2) -0.014(2) -0.0161(18)
C82 0.069(2) 0.103(3) 0.122(4) -0.045(3) -0.022(2) -0.001(2)
C83 0.082(3) 0.103(3) 0.142(4) -0.058(3) -0.015(3) -0.031(2)
C90 0.075(2) 0.100(3) 0.077(2) -0.019(2) 0.007(2) -0.027(2)
C91 0.097(3) 0.077(2) 0.072(2) -0.0213(18) 0.005(2) -0.0223(19)
C92 0.203(6) 0.086(3) 0.073(3) -0.002(2) -0.018(3) -0.057(3)
C93 0.107(3) 0.108(3) 0.078(3) -0.033(2) 0.025(2) -0.023(2)

loop_
_atom_type_symbol
_atom_type_description
_atom_type_scat_dispersion_real
_atom_type_scat_dispersion_imag
_atom_type_scat_source
C C 0.0033 0.0016 'International Tables Vol C Tables 4.2.6.8 and 6.1.1.4'
H H 0.0000 0.0000 'International Tables Vol C Tables 4.2.6.8 and 6.1.1.4'
O O 0.0106 0.0060 'International Tables Vol C Tables 4.2.6.8 and 6.1.1.4'
Ni Ni 0.3393 1.1124 'International Tables Vol C Tables 4.2.6.8 and 6.1.1.4'

loop_
_geom_angle_atom_site_label_1
_geom_angle_atom_site_label_2
_geom_angle_atom_site_label_3
_geom_angle
O2 Ni1 O3 19.9(7)
O2 Ni1 O1 72.9(5)
O3 Ni1 O1 75.45(14)
O2 Ni1 C5 164.0(11)
O3 Ni1 C5 147.0(6)
O1 Ni1 C5 118.95(10)
O2 Ni1 C2 117.5(8)
O3 Ni1 C2 130.5(4)
O1 Ni1 C2 132.84(10)
C5 Ni1 C2 63.68(11)
O2 Ni1 C4 126.3(9)
O3 Ni1 C4 114.5(4)
O1 Ni1 C4 149.71(11)
C5 Ni1 C4 38.31(11)
C2 Ni1 C4 63.94(10)
O2 Ni1 C1 151.5(11)
O3 Ni1 C1 168.5(5)
O1 Ni1 C1 111.86(10)
C5 Ni1 C1 37.98(10)
C2 Ni1 C1 38.01(11)
C4 Ni1 C1 63.90(10)
O2 Ni1 C3 106.6(4)
O3 Ni1 C3 107.47(17)
O1 Ni1 C3 170.31(10)
C5 Ni1 C3 63.69(11)
C2 Ni1 C3 38.44(10)
C4 Ni1 C3 37.91(11)
C1 Ni1 C3 63.84(11)
O2 Ni2 O3 19.9(8)
O2 Ni2 O1 73.3(5)
O3 Ni2 O1 75.36(14)
O2 Ni2 C6 172.6(4)
O3 Ni2 C6 161.8(5)
O1 Ni2 C6 113.26(11)
O2 Ni2 C7 137.4(11)
O3 Ni2 C7 123.6(4)
O1 Ni2 C7 138.47(11)
C6 Ni2 C7 39.42(13)
O2 Ni2 C10 137.5(11)
O3 Ni2 C10 154.5(6)
O1 Ni2 C10 116.55(11)
C6 Ni2 C10 37.29(14)
C7 Ni2 C10 63.78(12)
O2 Ni2 C8 109.9(5)
O3 Ni2 C8 107.19(15)
O1 Ni2 C8 176.67(10)
C6 Ni2 C8 63.67(12)
C7 Ni2 C8 38.33(12)
C10 Ni2 C8 62.02(12)
O2 Ni2 C9 110.2(6)
O3 Ni2 C9 120.7(4)
O1 Ni2 C9 143.48(11)
C6 Ni2 C9 62.53(13)
C7 Ni2 C9 63.50(12)
C10 Ni2 C9 36.63(13)
C8 Ni2 C9 37.08(12)
C20 O1 Ni1 128.05(17)
C20 O1 Ni2 128.91(17)
Ni1 O1 Ni2 102.72(9)
Ni2 O2 Ni1 108.2(6)
Ni1 O3 Ni2 105.4(3)
C2 C1 C5 107.2(2)
C2 C1 C11 127.1(3)
C5 C1 C11 125.4(3)
C2 C1 Ni1 70.40(15)
C5 C1 Ni1 69.53(15)
C11 C1 Ni1 129.57(19)
C1 C2 C3 108.5(2)
C1 C2 C21 124.6(3)
C3 C2 C21 126.9(3)
C1 C2 Ni1 71.59(15)
C3 C2 Ni1 71.80(15)
C21 C2 Ni1 123.5(2)
C4 C3 C2 107.2(3)
C4 C3 C31 126.7(3)
C2 C3 C31 125.8(3)
C4 C3 Ni1 70.19(16)
C2 C3 Ni1 69.77(15)
C31 C3 Ni1 129.5(2)
C3 C4 C5 107.7(2)
C3 C4 C41 128.9(3)
C5 C4 C41 123.3(3)
C3 C4 Ni1 71.90(16)
C5 C4 Ni1 69.80(16)
C41 C4 Ni1 126.3(2)
C1 C5 C4 109.3(3)
C1 C5 Ni1 72.49(16)
C4 C5 Ni1 71.89(17)
C10 C6 C7 106.8(3)
C10 C6 C61 126.2(4)
C7 C6 C61 126.6(4)
C10 C6 Ni2 71.08(18)
C7 C6 Ni2 70.13(16)
C61 C6 Ni2 129.5(2)
C8 C7 C71 130.8(3)
C8 C7 C6 105.5(3)
C71 C7 C6 123.7(4)
C8 C7 Ni2 72.09(17)
C71 C7 Ni2 123.7(2)
C6 C7 Ni2 70.45(17)
C9 C8 C7 108.2(3)
C9 C8 C81 128.8(3)
C7 C8 C81 122.6(3)
C9 C8 Ni2 71.11(18)
C7 C8 Ni2 69.58(17)
C81 C8 Ni2 129.6(2)
C10 C9 C8 108.8(3)
C10 C9 C91 123.9(3)
C8 C9 C91 127.2(3)
C10 C9 Ni2 70.62(19)
C8 C9 Ni2 71.81(18)
C91 C9 Ni2 125.2(2)
C9 C10 C6 110.6(3)
C9 C10 Ni2 72.76(19)
C6 C10 Ni2 71.63(19)
C1 C11 C12 113.4(3)
C1 C11 C13 109.9(2)
C12 C11 C13 108.8(3)
O1 C20 C30 119.8(3)
O1 C20 C70 119.2(3)
C30 C20 C70 121.0(3)
C2 C21 C22 113.9(3)
C2 C21 C23 112.6(3)
C22 C21 C23 112.0(3)
C40 C30 C20 118.5(3)
C40 C30 C90 121.2(3)
C20 C30 C90 120.3(3)
C3 C31 C32 115.8(3)
C3 C31 C33 110.8(3)
C32 C31 C33 110.5(3)
C30 C40 C50 121.3(4)
C4 C41 C42 112.7(3)
C4 C41 C43 110.2(3)
C42 C41 C43 110.2(4)
C60 C50 C40 119.4(3)
C70 C60 C50 121.8(3)
C6 C61 C62 113.9(4)
C6 C61 C63 110.4(3)
C62 C61 C63 109.5(3)
C60 C70 C20 117.9(3)
C60 C70 C80 121.7(3)
C20 C70 C80 120.4(3)
C7 C71 C72 115.1(3)
C7 C71 C73 112.8(3)
C72 C71 C73 111.0(4)
C8 C81 C82 115.2(3)
C8 C81 C83 111.7(3)
C82 C81 C83 111.5(4)
C92 C91 C9 110.5(3)
C92 C91 C93 112.0(4)
C9 C91 C93 109.8(3)

loop_
_geom_bond_atom_site_label_1
_geom_bond_atom_site_label_2
_geom_bond_distance
Ni1 O2 1.925(11)
Ni1 O3 1.948(4)
Ni1 O1 1.9824(19)
Ni1 C5 2.161(3)
Ni1 C2 2.184(3)
Ni1 C4 2.189(3)
Ni1 C1 2.200(3)
Ni1 C3 2.211(3)
Ni2 O2 1.902(11)
Ni2 O3 1.948(5)
Ni2 O1 1.986(2)
Ni2 C6 2.178(3)
Ni2 C7 2.174(3)
Ni2 C10 2.171(3)
Ni2 C8 2.207(3)
Ni2 C9 2.198(3)
O1 C20 1.359(4)
C1 C2 1.428(4)
C1 C5 1.420(4)
C1 C11 1.511(4)
C2 C3 1.447(4)
C2 C21 1.510(4)
C3 C4 1.429(4)
C3 C31 1.504(4)
C4 C5 1.428(4)
C4 C41 1.505(4)
C6 C10 1.390(5)
C6 C7 1.468(5)
C6 C61 1.519(5)
C7 C8 1.438(5)
C7 C71 1.495(5)
C8 C9 1.401(4)
C8 C81 1.524(5)
C9 C10 1.373(5)
C9 C91 1.541(5)
C11 C12 1.522(5)
C11 C13 1.536(4)
C20 C30 1.394(5)
C20 C70 1.404(4)
C21 C22 1.524(5)
C21 C23 1.540(4)
C30 C40 1.382(5)
C30 C90 1.507(5)
C31 C32 1.530(5)
C31 C33 1.531(5)
C40 C50 1.381(5)
C41 C42 1.509(5)
C41 C43 1.525(6)
C50 C60 1.369(6)
C60 C70 1.388(5)
C61 C62 1.501(6)
C61 C63 1.537(5)
C70 C80 1.497(5)
C71 C72 1.533(5)
C71 C73 1.547(6)
C81 C82 1.523(6)
C81 C83 1.513(5)
C91 C92 1.505(5)
C91 C93 1.505(5)
